data_1556145
loop_
_publ_author_name
'Liu, Yan'
'Shirakawa, Seiji'
'Maruoka, Keiji'

_publ_section_title
;
 Phase-transfer-catalyzed asymmetric conjugate cyanation of
 alkylidenemalonates with KCN in the presence of a Br\/onsted acid
 additive.
;
_journal_issue 6
_journal_name_full 'Organic letters'
_journal_page_first 1230
_journal_page_last 1233
_journal_paper_doi 10.1021/ol400143m
_journal_volume 15
_journal_year 2013
_chemical_absolute_configuration 'CHOOSE rm ad rmad syn or unk'
_chemical_formula_moiety 'C50.50 H43 Cl I N O2'
_chemical_formula_sum 'C50.5 H43 Cl I N O2'
_chemical_formula_weight 858.26
_space_group_IT_number 19
_space_group_name_Hall 'P 2ac 2ab'
_space_group_name_H-M_alt 'P 21 21 21'
_symmetry_cell_setting orthorhombic
_symmetry_Int_Tables_number 19
_symmetry_space_group_name_Hall 'P 2ac 2ab'
_symmetry_space_group_name_H-M 'P 21 21 21'
_atom_sites_solution_hydrogens geom
_atom_sites_solution_primary direct
_atom_sites_solution_secondary difmap
_cell_angle_alpha 90.0000
_cell_angle_beta 90.0000
_cell_angle_gamma 90.0000
_cell_formula_units_Z 4
_cell_length_a 12.6747(5)
_cell_length_b 15.3867(6)
_cell_length_c 23.8253(10)
_cell_measurement_reflns_used 23768
_cell_measurement_temperature 296
_cell_measurement_theta_max 68.16
_cell_measurement_theta_min 3.42
_cell_volume 4646.5(3)
_computing_cell_refinement 'RAPID AUTO'
_computing_data_collection 'RAPID AUTO (Rigaku, ????)'
_computing_data_reduction 'RAPID AUTO'
_computing_molecular_graphics 'CrystalStructure 4.0'
_computing_publication_material 'CrystalStructure 4.0 (Rigaku, 2011)'
_computing_structure_refinement 'SHELXL97 (Sheldrick, 2008)'
_computing_structure_solution 'SIR2004 (Burla, et al., 2005)'
_diffrn_ambient_temperature 296
_diffrn_detector_area_resol_mean 10.000
_diffrn_measured_fraction_theta_full 0.999
_diffrn_measured_fraction_theta_max 0.999
_diffrn_measurement_device_type 'Rigaku R-AXIS RAPID'
_diffrn_measurement_method \w
_diffrn_radiation_type 'Cu K\a'
_diffrn_radiation_wavelength 1.54187
_diffrn_reflns_av_R_equivalents 0.0964
_diffrn_reflns_limit_h_max 15
_diffrn_reflns_limit_h_min -15
_diffrn_reflns_limit_k_max 18
_diffrn_reflns_limit_k_min -18
_diffrn_reflns_limit_l_max 28
_diffrn_reflns_limit_l_min -28
_diffrn_reflns_number 49653
_diffrn_reflns_theta_full 68.25
_diffrn_reflns_theta_max 68.25
_diffrn_reflns_theta_min 3.42
_diffrn_standards_number 0
_exptl_absorpt_coefficient_mu 6.222
_exptl_absorpt_correction_T_max 0.537
_exptl_absorpt_correction_T_min 0.426
_exptl_absorpt_correction_type multi-scan
_exptl_absorpt_process_details 'ABSCOR (Rigaku, 1995)'
_exptl_crystal_colour colorless
_exptl_crystal_density_diffrn 1.227
_exptl_crystal_density_method 'not measured'
_exptl_crystal_description block
_exptl_crystal_F_000 1756.00
_exptl_crystal_size_max 0.200
_exptl_crystal_size_mid 0.200
_exptl_crystal_size_min 0.100
_refine_diff_density_max 0.48
_refine_diff_density_min -0.77
_refine_ls_abs_structure_details 'Flack, H. D. (1983), Acta Cryst. A39, 876-881.  3750 Friedel Pairs'
_refine_ls_abs_structure_Flack 0.015(15)
_refine_ls_extinction_method none
_refine_ls_goodness_of_fit_ref 1.051
_refine_ls_hydrogen_treatment constr
_refine_ls_number_parameters 500
_refine_ls_number_reflns 8480
_refine_ls_number_restraints 265
_refine_ls_R_factor_gt 0.1041
_refine_ls_shift/su_max 0.001
_refine_ls_structure_factor_coef Fsqd
_refine_ls_weighting_details 'w = 1/[\s^2^(Fo^2^)+(0.1642P)^2^+2.9439P] where P=(Fo^2^+2Fc^2^)/3'
_refine_ls_weighting_scheme calc
_refine_ls_wR_factor_ref 0.3708
_reflns_number_gt 2868
_reflns_number_total 8480
_reflns_threshold_expression F^2^>2.0\s(F^2^)
_cod_data_source_file ol400143m_si_002.cif
_cod_data_source_block 2731
_cod_original_cell_volume 4646.4(3)
_cod_original_formula_sum 'C50.50 H43 Cl I N O2'
_cod_database_code 1556145

loop_
_symmetry_equiv_pos_site_id
_symmetry_equiv_pos_as_xyz
1 +X,+Y,+Z
2 1/2+X,1/2-Y,-Z
3 -X,1/2+Y,1/2-Z
4 1/2-X,-Y,1/2+Z

loop_
_atom_site_label
_atom_site_type_symbol
_atom_site_fract_x
_atom_site_fract_y
_atom_site_fract_z
_atom_site_U_iso_or_equiv
_atom_site_adp_type
_atom_site_occupancy
_atom_site_symmetry_multiplicity
_atom_site_calc_flag
_atom_site_refinement_flags
I1 I 0.64558(12) 0.88379(8) 0.15427(6) 0.1490(7) Uani 1 4 d .
Cl1 Cl 1.090(4) 1.190(3) 0.3226(19) 0.53(3) Uiso 0.5 4 d .
Cl2 Cl 0.971(5) 1.166(4) 0.2191(18) 0.63(4) Uiso 0.5 4 d .
O1 O 0.6260(13) 0.4209(6) 0.3719(6) 0.128(4) Uani 1 4 d .
O2 O 0.5897(10) 0.8626(7) 0.2909(4) 0.127(4) Uani 1 4 d .
N1 N 0.5897(11) 0.6536(7) 0.3366(6) 0.109(3) Uani 1 4 d .
C1 C 0.5764(12) 0.6619(10) 0.4680(8) 0.112(4) Uani 1 4 d .
C2 C 0.6165(12) 0.5941(9) 0.4362(8) 0.108(4) Uani 1 4 d .
C3 C 0.6115(12) 0.5052(10) 0.4558(8) 0.113(4) Uani 1 4 d .
C4 C 0.5559(15) 0.4920(10) 0.5054(8) 0.129(5) Uani 1 4 d .
C5 C 0.5054(14) 0.5604(11) 0.5361(8) 0.118(4) Uani 1 4 d .
C6 C 0.4473(15) 0.5426(13) 0.5837(10) 0.139(6) Uani 1 4 d .
C7 C 0.3987(14) 0.6076(16) 0.6125(9) 0.146(6) Uani 1 4 d .
C8 C 0.4066(16) 0.6922(14) 0.5940(9) 0.146(6) Uani 1 4 d .
C9 C 0.4641(17) 0.7101(12) 0.5456(8) 0.134(6) Uani 1 4 d .
C10 C 0.5119(14) 0.6434(10) 0.5161(7) 0.116(4) Uani 1 4 d .
C11 C 0.6006(12) 0.7528(9) 0.4531(7) 0.105(4) Uani 1 4 d .
C12 C 0.5712(12) 0.7875(8) 0.4015(7) 0.099(4) Uani 1 4 d .
C13 C 0.5877(14) 0.8743(8) 0.3880(7) 0.112(4) Uani 1 4 d .
C14 C 0.6393(14) 0.9263(8) 0.4242(8) 0.115(4) Uani 1 4 d .
C15 C 0.6781(11) 0.8909(9) 0.4754(7) 0.107(4) Uani 1 4 d .
C16 C 0.7365(15) 0.9458(12) 0.5137(10) 0.132(5) Uani 1 4 d .
C17 C 0.7665(18) 0.9123(13) 0.5621(10) 0.150(7) Uani 1 4 d .
C18 C 0.7533(12) 0.8254(12) 0.5788(9) 0.127(5) Uani 1 4 d .
C19 C 0.6989(12) 0.7719(11) 0.5424(8) 0.116(4) Uani 1 4 d .
C20 C 0.6607(13) 0.8077(9) 0.4925(7) 0.105(4) Uani 1 4 d .
C21 C 0.6707(18) 0.4306(10) 0.4281(10) 0.138(7) Uani 1 4 d .
C22 C 0.657(2) 0.3463(14) 0.4587(11) 0.181(5) Uani 1 4 d .
C23 C 0.735(2) 0.3222(15) 0.4974(12) 0.198(5) Uani 1 4 d .
C24 C 0.726(2) 0.2422(16) 0.5302(12) 0.204(6) Uani 1 4 d .
C25 C 0.643(3) 0.1936(15) 0.5146(12) 0.200(6) Uani 1 4 d .
C26 C 0.559(2) 0.2126(14) 0.4813(11) 0.195(6) Uani 1 4 d .
C27 C 0.575(2) 0.2958(14) 0.4570(11) 0.186(5) Uani 1 4 d .
C28 C 0.7867(19) 0.4533(13) 0.4194(11) 0.151(4) Uani 1 4 d .
C29 C 0.8346(17) 0.5061(12) 0.4565(10) 0.156(4) Uani 1 4 d .
C30 C 0.9437(19) 0.5219(13) 0.4448(11) 0.166(5) Uani 1 4 d .
C31 C 0.995(2) 0.4853(14) 0.4019(11) 0.170(5) Uani 1 4 d .
C32 C 0.948(2) 0.4270(14) 0.3674(11) 0.171(5) Uani 1 4 d .
C33 C 0.8411(19) 0.4131(13) 0.3757(10) 0.161(4) Uani 1 4 d .
C34 C 0.5437(17) 0.9161(8) 0.3345(8) 0.126(6) Uani 1 4 d .
C35 C 0.4256(18) 0.9107(11) 0.3338(10) 0.137(4) Uani 1 4 d .
C36 C 0.3745(15) 0.8961(12) 0.2819(9) 0.144(4) Uani 1 4 d .
C37 C 0.2626(18) 0.9008(14) 0.2831(10) 0.155(4) Uani 1 4 d .
C38 C 0.208(2) 0.9134(14) 0.3298(10) 0.160(4) Uani 1 4 d .
C39 C 0.2572(18) 0.9284(13) 0.3813(11) 0.157(4) Uani 1 4 d .
C40 C 0.3692(17) 0.9266(12) 0.3812(9) 0.144(4) Uani 1 4 d .
C41 C 0.5825(19) 1.0095(11) 0.3262(10) 0.152(5) Uani 1 4 d .
C42 C 0.6802(19) 1.0243(13) 0.3036(10) 0.167(5) Uani 1 4 d .
C43 C 0.717(2) 1.1154(14) 0.2968(10) 0.176(5) Uani 1 4 d .
C44 C 0.651(2) 1.1787(14) 0.3088(11) 0.174(5) Uani 1 4 d .
C45 C 0.557(2) 1.1667(12) 0.3317(11) 0.168(5) Uani 1 4 d .
C46 C 0.5224(19) 1.0788(11) 0.3395(10) 0.160(5) Uani 1 4 d .
C47 C 0.6654(14) 0.6155(9) 0.3811(7) 0.122(5) Uani 1 4 d .
C48 C 0.5202(12) 0.7241(8) 0.3613(6) 0.104(5) Uani 1 4 d .
C49 C 0.5233(14) 0.5833(9) 0.3160(7) 0.117(4) Uani 1 4 d .
C50 C 0.6592(15) 0.6868(9) 0.2903(7) 0.120(4) Uani 1 4 d .
C51 C 1.041(5) 1.243(3) 0.261(2) 0.26(3) Uiso 0.5 4 d .
H1 H 0.56277 0.43224 0.3728 0.2767 Uiso 1 4 calc R
H2 H 0.56718 0.87816 0.26025 0.1525 Uiso 1 4 calc R
H4 H 0.55134 0.43578 0.51948 0.1547 Uiso 1 4 calc R
H6 H 0.4413 0.48557 0.59622 0.1663 Uiso 1 4 calc R
H7 H 0.36019 0.5949 0.64468 0.1755 Uiso 1 4 calc R
H8 H 0.37383 0.73686 0.61369 0.1752 Uiso 1 4 calc R
H9 H 0.4704 0.76706 0.53301 0.1612 Uiso 1 4 calc R
H14 H 0.64967 0.98469 0.41581 0.1384 Uiso 1 4 calc R
H16 H 0.75247 1.003 0.50442 0.1583 Uiso 1 4 calc R
H17 H 0.79925 0.94957 0.5874 0.1803 Uiso 1 4 calc R
H18 H 0.77998 0.805 0.6127 0.1521 Uiso 1 4 calc R
H19 H 0.68805 0.71354 0.55093 0.1391 Uiso 1 4 calc R
H23 H 0.79431 0.35753 0.50215 0.2374 Uiso 1 4 calc R
H24 H 0.77177 0.22683 0.55879 0.2453 Uiso 1 4 calc R
H25 H 0.64319 0.13743 0.52904 0.2399 Uiso 1 4 calc R
H26 H 0.50099 0.17692 0.47547 0.2344 Uiso 1 4 calc R
H27 H 0.51806 0.31738 0.43667 0.2235 Uiso 1 4 calc R
H29 H 0.79974 0.53028 0.48706 0.1868 Uiso 1 4 calc R
H30 H 0.98078 0.55934 0.46825 0.1993 Uiso 1 4 calc R
H31 H 1.06487 0.50023 0.39542 0.2040 Uiso 1 4 calc R
H32 H 0.98506 0.39784 0.33954 0.2053 Uiso 1 4 calc R
H33 H 0.80489 0.37602 0.35159 0.1927 Uiso 1 4 calc R
H36 H 0.41171 0.88413 0.24918 0.1729 Uiso 1 4 calc R
H37 H 0.22601 0.89481 0.24948 0.1858 Uiso 1 4 calc R
H38 H 0.13433 0.91227 0.3282 0.1923 Uiso 1 4 calc R
H39 H 0.2188 0.93901 0.41383 0.1879 Uiso 1 4 calc R
H40 H 0.40502 0.93658 0.41468 0.1726 Uiso 1 4 calc R
H42 H 0.72289 0.97811 0.2928 0.2005 Uiso 1 4 calc R
H43 H 0.78496 1.12727 0.2842 0.2109 Uiso 1 4 calc R
H44 H 0.67208 1.23536 0.30082 0.2089 Uiso 1 4 calc R
H45 H 0.51517 1.21345 0.34221 0.2022 Uiso 1 4 calc R
H46 H 0.45561 1.06919 0.35441 0.1924 Uiso 1 4 calc R
H47A H 0.69687 0.56308 0.36592 0.1468 Uiso 1 4 calc R
H47B H 0.72187 0.6569 0.38741 0.1468 Uiso 1 4 calc R
H48A H 0.49014 0.75706 0.33051 0.1253 Uiso 1 4 calc R
H48B H 0.46213 0.69609 0.38076 0.1253 Uiso 1 4 calc R
H49A H 0.47669 0.60516 0.28754 0.1402 Uiso 1 4 calc R
H49B H 0.48262 0.55992 0.34642 0.1402 Uiso 1 4 calc R
H49C H 0.56694 0.53836 0.30034 0.1402 Uiso 1 4 calc R
H50A H 0.72711 0.65944 0.29262 0.1439 Uiso 1 4 calc R
H50B H 0.66728 0.74859 0.29387 0.1439 Uiso 1 4 calc R
H50C H 0.62758 0.67361 0.25464 0.1439 Uiso 1 4 calc R
H51A H 0.99455 1.29073 0.27147 0.3125 Uiso 0.5 4 calc R
H51B H 1.09945 1.26744 0.23958 0.3125 Uiso 0.5 4 calc R

loop_
_atom_site_aniso_label
_atom_site_aniso_U_11
_atom_site_aniso_U_22
_atom_site_aniso_U_33
_atom_site_aniso_U_12
_atom_site_aniso_U_13
_atom_site_aniso_U_23
I1 0.1873(13) 0.1006(8) 0.1593(11) 0.0169(8) 0.0262(9) 0.0141(8)
O1 0.155(11) 0.074(6) 0.155(11) -0.002(6) -0.035(8) -0.003(6)
O2 0.190(10) 0.099(7) 0.093(6) -0.013(7) 0.018(7) 0.017(6)
N1 0.140(8) 0.064(5) 0.125(8) 0.003(5) -0.014(7) -0.002(5)
C1 0.105(11) 0.080(6) 0.151(12) -0.002(7) -0.008(8) 0.024(6)
C2 0.111(12) 0.069(6) 0.145(12) -0.003(7) -0.011(8) 0.009(7)
C3 0.116(12) 0.082(7) 0.141(12) -0.018(8) -0.023(8) 0.020(8)
C4 0.160(16) 0.072(8) 0.155(14) -0.028(9) -0.015(10) 0.021(8)
C5 0.130(13) 0.095(8) 0.127(12) -0.010(9) -0.023(8) 0.025(8)
C6 0.115(14) 0.120(11) 0.181(17) -0.002(10) -0.005(10) 0.058(11)
C7 0.115(13) 0.173(14) 0.151(14) -0.004(13) 0.015(10) 0.045(12)
C8 0.148(16) 0.138(11) 0.152(15) 0.017(13) 0.008(11) 0.006(11)
C9 0.181(18) 0.095(9) 0.127(13) -0.013(10) -0.006(10) 0.008(9)
C10 0.136(13) 0.081(7) 0.131(11) -0.024(8) -0.006(8) 0.005(7)
C11 0.109(11) 0.064(6) 0.142(10) 0.013(6) 0.006(8) 0.014(6)
C12 0.113(11) 0.049(6) 0.136(9) 0.017(7) 0.018(8) 0.005(6)
C13 0.156(13) 0.044(6) 0.135(11) 0.008(8) 0.029(8) 0.003(6)
C14 0.123(12) 0.045(6) 0.178(12) 0.014(7) 0.007(10) 0.007(6)
C15 0.100(11) 0.061(6) 0.160(10) 0.025(7) 0.017(8) -0.007(7)
C16 0.129(14) 0.088(10) 0.178(15) -0.014(9) 0.026(11) -0.017(9)
C17 0.165(18) 0.107(10) 0.179(16) -0.019(12) -0.001(14) -0.029(10)
C18 0.095(11) 0.115(11) 0.170(13) -0.016(10) -0.005(10) -0.009(10)
C19 0.092(10) 0.084(9) 0.171(12) -0.003(8) -0.012(9) 0.007(8)
C20 0.109(11) 0.065(6) 0.140(10) 0.027(6) 0.016(8) -0.010(6)
C21 0.17(2) 0.065(9) 0.175(19) 0.022(11) 0.005(16) 0.002(11)
C22 0.213(14) 0.111(9) 0.219(13) -0.002(8) -0.034(11) 0.044(9)
C23 0.222(14) 0.134(9) 0.238(13) -0.002(9) -0.034(11) 0.057(9)
C24 0.230(14) 0.136(10) 0.248(13) 0.006(9) -0.037(11) 0.058(9)
C25 0.241(14) 0.115(9) 0.243(13) 0.005(9) -0.032(11) 0.050(9)
C26 0.240(14) 0.114(9) 0.232(13) -0.010(9) -0.032(11) 0.045(9)
C27 0.229(14) 0.110(9) 0.219(13) -0.010(9) -0.032(11) 0.045(9)
C28 0.165(10) 0.091(8) 0.197(12) 0.019(8) -0.011(9) -0.009(7)
C29 0.163(10) 0.100(8) 0.204(11) 0.019(8) -0.013(10) -0.011(7)
C30 0.170(10) 0.114(9) 0.215(12) 0.005(9) -0.012(10) -0.015(8)
C31 0.167(10) 0.125(9) 0.218(12) 0.007(8) -0.003(9) -0.008(8)
C32 0.174(10) 0.128(9) 0.211(11) 0.010(9) -0.002(10) -0.013(8)
C33 0.171(10) 0.109(8) 0.202(11) 0.013(8) -0.007(10) -0.013(7)
C34 0.204(19) 0.045(7) 0.129(14) -0.016(9) 0.024(14) -0.001(9)
C35 0.146(9) 0.099(7) 0.165(10) 0.006(8) 0.003(8) 0.022(8)
C36 0.151(9) 0.112(8) 0.169(10) -0.000(8) 0.004(8) 0.014(8)
C37 0.154(9) 0.134(8) 0.177(10) -0.004(9) -0.002(8) 0.008(9)
C38 0.156(10) 0.144(8) 0.180(11) -0.004(8) 0.002(8) 0.013(9)
C39 0.158(10) 0.138(8) 0.174(10) -0.009(8) 0.006(8) 0.019(8)
C40 0.153(10) 0.115(8) 0.164(10) -0.008(8) 0.005(8) 0.019(8)
C41 0.176(11) 0.083(7) 0.198(11) 0.011(8) -0.017(10) 0.027(8)
C42 0.188(11) 0.097(7) 0.216(11) 0.000(8) -0.014(10) 0.030(9)
C43 0.194(11) 0.106(8) 0.228(11) -0.009(8) -0.015(10) 0.023(9)
C44 0.204(12) 0.094(7) 0.224(11) -0.007(8) -0.025(10) 0.022(9)
C45 0.202(12) 0.088(6) 0.216(11) 0.005(9) -0.026(10) 0.014(9)
C46 0.192(11) 0.083(7) 0.207(10) 0.010(7) -0.024(10) 0.020(9)
C47 0.153(14) 0.052(7) 0.162(14) -0.014(10) 0.008(12) -0.001(9)
C48 0.122(11) 0.060(8) 0.131(12) 0.021(8) 0.025(10) 0.018(8)
C49 0.152(10) 0.072(7) 0.126(9) 0.004(6) -0.012(8) -0.010(7)
C50 0.146(10) 0.081(7) 0.133(9) 0.007(7) -0.013(8) 0.001(7)

loop_
_atom_type_symbol
_atom_type_description
_atom_type_scat_dispersion_real
_atom_type_scat_dispersion_imag
_atom_type_scat_source
C C 0.0181 0.0091
;
International Tables for Crystallography
(1992, Vol. C, Tables 4.2.6.8 and 6.1.1.4)
;
H H 0.0000 0.0000
;
International Tables for Crystallography
(1992, Vol. C, Table 6.1.1.4)
;
N N 0.0311 0.0180
;
International Tables for Crystallography
(1992, Vol. C, Tables 4.2.6.8 and 6.1.1.4)
;
O O 0.0492 0.0322
;
International Tables for Crystallography
(1992, Vol. C, Tables 4.2.6.8 and 6.1.1.4)
;
I I -0.3257 6.8362
;
International Tables for Crystallography
(1992, Vol. C, Tables 4.2.6.8 and 6.1.1.4)
;
Cl Cl 0.3639 0.7018
;
International Tables for Crystallography
(1992, Vol. C, Tables 4.2.6.8 and 6.1.1.4)
;

loop_
_geom_angle_atom_site_label_1
_geom_angle_atom_site_label_2
_geom_angle_atom_site_label_3
_geom_angle
_geom_angle_publ_flag
C47 N1 C48 111.5(12) yes
C47 N1 C49 108.0(11) yes
C47 N1 C50 105.6(12) yes
C48 N1 C49 109.1(12) yes
C48 N1 C50 112.5(10) yes
C49 N1 C50 110.1(12) yes
C2 C1 C10 119.7(14) yes
C2 C1 C11 120.4(15) yes
C10 C1 C11 119.9(14) yes
C1 C2 C3 121.3(16) yes
C1 C2 C47 117.9(13) yes
C3 C2 C47 120.8(14) yes
C2 C3 C4 115.7(14) yes
C2 C3 C21 123.5(15) yes
C4 C3 C21 120.6(15) yes
C3 C4 C5 123.6(15) yes
C4 C5 C6 120.8(17) yes
C4 C5 C10 118.9(16) yes
C6 C5 C10 120.2(17) yes
C5 C6 C7 120.7(19) yes
C6 C7 C8 120.0(19) yes
C7 C8 C9 119.3(19) yes
C8 C9 C10 120.2(17) yes
C1 C10 C5 119.8(15) yes
C1 C10 C9 120.5(15) yes
C5 C10 C9 119.4(17) yes
C1 C11 C12 121.3(14) yes
C1 C11 C20 119.9(14) yes
C12 C11 C20 118.7(12) yes
C11 C12 C13 122.1(14) yes
C11 C12 C48 115.2(11) yes
C13 C12 C48 122.6(14) yes
C12 C13 C14 119.8(15) yes
C12 C13 C34 122.7(14) yes
C14 C13 C34 117.5(12) yes
C13 C14 C15 119.4(13) yes
C14 C15 C16 119.6(14) yes
C14 C15 C20 124.0(14) yes
C16 C15 C20 116.3(16) yes
C15 C16 C17 118.1(17) yes
C16 C17 C18 126(2) yes
C17 C18 C19 116.7(18) yes
C18 C19 C20 118.1(15) yes
C11 C20 C15 115.7(15) yes
C11 C20 C19 119.6(13) yes
C15 C20 C19 124.7(15) yes
O1 C21 C3 106.5(15) yes
O1 C21 C22 108.2(16) yes
O1 C21 C28 105.8(18) yes
C3 C21 C22 112.6(19) yes
C3 C21 C28 111.2(14) yes
C22 C21 C28 112.1(19) yes
C21 C22 C23 118(2) yes
C21 C22 C27 127(3) yes
C23 C22 C27 115(2) yes
C22 C23 C24 121(3) yes
C23 C24 C25 113(3) yes
C24 C25 C26 131(2) yes
C25 C26 C27 109(2) yes
C22 C27 C26 130(3) yes
C21 C28 C29 119(2) yes
C21 C28 C33 118.5(19) yes
C29 C28 C33 122(2) yes
C28 C29 C30 114(2) yes
C29 C30 C31 123(2) yes
C30 C31 C32 122(2) yes
C31 C32 C33 117(2) yes
C28 C33 C32 121(2) yes
O2 C34 C13 102.3(12) yes
O2 C34 C35 111.2(15) yes
O2 C34 C41 108.1(15) yes
C13 C34 C35 110.5(16) yes
C13 C34 C41 112.6(15) yes
C35 C34 C41 111.8(15) yes
C34 C35 C36 118.5(19) yes
C34 C35 C40 120(2) yes
C36 C35 C40 121(2) yes
C35 C36 C37 115.6(19) yes
C36 C37 C38 123(2) yes
C37 C38 C39 122(2) yes
C38 C39 C40 116(2) yes
C35 C40 C39 122(2) yes
C34 C41 C42 119.8(18) yes
C34 C41 C46 122(2) yes
C42 C41 C46 118.2(18) yes
C41 C42 C43 118.9(19) yes
C42 C43 C44 118(2) yes
C43 C44 C45 124(2) yes
C44 C45 C46 118(2) yes
C41 C46 C45 123(2) yes
N1 C47 C2 115.5(14) yes
N1 C48 C12 117.3(12) yes
Cl1 C51 Cl2 109(3) yes
C21 O1 H1 109.469 no
C34 O2 H2 109.476 no
C3 C4 H4 118.199 no
C5 C4 H4 118.231 no
C5 C6 H6 119.640 no
C7 C6 H6 119.622 no
C6 C7 H7 119.985 no
C8 C7 H7 119.973 no
C7 C8 H8 120.348 no
C9 C8 H8 120.348 no
C8 C9 H9 119.886 no
C10 C9 H9 119.885 no
C13 C14 H14 120.327 no
C15 C14 H14 120.318 no
C15 C16 H16 120.951 no
C17 C16 H16 120.952 no
C16 C17 H17 117.086 no
C18 C17 H17 117.090 no
C17 C18 H18 121.645 no
C19 C18 H18 121.652 no
C18 C19 H19 120.924 no
C20 C19 H19 120.935 no
C22 C23 H23 119.622 no
C24 C23 H23 119.612 no
C23 C24 H24 123.526 no
C25 C24 H24 123.530 no
C24 C25 H25 114.620 no
C26 C25 H25 114.624 no
C25 C26 H26 125.598 no
C27 C26 H26 125.606 no
C22 C27 H27 115.109 no
C26 C27 H27 115.119 no
C28 C29 H29 122.854 no
C30 C29 H29 122.857 no
C29 C30 H30 118.470 no
C31 C30 H30 118.477 no
C30 C31 H31 119.000 no
C32 C31 H31 119.001 no
C31 C32 H32 121.746 no
C33 C32 H32 121.738 no
C28 C33 H33 119.256 no
C32 C33 H33 119.262 no
C35 C36 H36 122.199 no
C37 C36 H36 122.199 no
C36 C37 H37 118.383 no
C38 C37 H37 118.380 no
C37 C38 H38 119.186 no
C39 C38 H38 119.181 no
C38 C39 H39 121.766 no
C40 C39 H39 121.777 no
C35 C40 H40 119.008 no
C39 C40 H40 119.007 no
C41 C42 H42 120.533 no
C43 C42 H42 120.529 no
C42 C43 H43 120.770 no
C44 C43 H43 120.765 no
C43 C44 H44 118.074 no
C45 C44 H44 118.084 no
C44 C45 H45 121.229 no
C46 C45 H45 121.225 no
C41 C46 H46 118.617 no
C45 C46 H46 118.627 no
N1 C47 H47A 108.395 no
N1 C47 H47B 108.397 no
C2 C47 H47A 108.408 no
C2 C47 H47B 108.398 no
H47A C47 H47B 107.469 no
N1 C48 H48A 107.981 no
N1 C48 H48B 107.977 no
C12 C48 H48A 107.986 no
C12 C48 H48B 107.983 no
H48A C48 H48B 107.231 no
N1 C49 H49A 109.470 no
N1 C49 H49B 109.470 no
N1 C49 H49C 109.469 no
H49A C49 H49B 109.482 no
H49A C49 H49C 109.473 no
H49B C49 H49C 109.463 no
N1 C50 H50A 109.464 no
N1 C50 H50B 109.466 no
N1 C50 H50C 109.471 no
H50A C50 H50B 109.470 no
H50A C50 H50C 109.476 no
H50B C50 H50C 109.480 no
Cl1 C51 H51A 109.947 no
Cl1 C51 H51B 109.947 no
Cl2 C51 H51A 109.935 no
Cl2 C51 H51B 109.933 no
H51A C51 H51B 108.330 no

loop_
_geom_bond_atom_site_label_1
_geom_bond_atom_site_label_2
_geom_bond_distance
_geom_bond_publ_flag
Cl1 C51 1.80(7) yes
Cl2 C51 1.79(8) yes
O1 C21 1.46(3) yes
O2 C34 1.45(2) yes
N1 C47 1.54(2) yes
N1 C48 1.516(19) yes
N1 C49 1.46(2) yes
N1 C50 1.50(2) yes
C1 C2 1.39(2) yes
C1 C10 1.44(2) yes
C1 C11 1.48(2) yes
C2 C3 1.45(2) yes
C2 C47 1.49(2) yes
C3 C4 1.39(3) yes
C3 C21 1.52(2) yes
C4 C5 1.43(3) yes
C5 C6 1.38(3) yes
C5 C10 1.37(2) yes
C6 C7 1.36(3) yes
C7 C8 1.38(3) yes
C8 C9 1.39(3) yes
C9 C10 1.38(2) yes
C11 C12 1.39(2) yes
C11 C20 1.47(2) yes
C12 C13 1.390(18) yes
C12 C48 1.51(2) yes
C13 C14 1.35(2) yes
C13 C34 1.53(2) yes
C14 C15 1.42(2) yes
C15 C16 1.45(3) yes
C15 C20 1.36(2) yes
C16 C17 1.32(3) yes
C17 C18 1.41(3) yes
C18 C19 1.38(3) yes
C19 C20 1.40(2) yes
C21 C22 1.50(3) yes
C21 C28 1.53(3) yes
C22 C23 1.40(4) yes
C22 C27 1.30(4) yes
C23 C24 1.46(4) yes
C24 C25 1.34(4) yes
C25 C26 1.36(4) yes
C26 C27 1.42(3) yes
C28 C29 1.34(3) yes
C28 C33 1.39(3) yes
C29 C30 1.43(3) yes
C30 C31 1.34(3) yes
C31 C32 1.36(3) yes
C32 C33 1.38(3) yes
C34 C35 1.50(3) yes
C34 C41 1.53(2) yes
C35 C36 1.41(3) yes
C35 C40 1.36(3) yes
C36 C37 1.42(3) yes
C37 C38 1.33(3) yes
C38 C39 1.40(3) yes
C39 C40 1.42(3) yes
C41 C42 1.37(3) yes
C41 C46 1.35(3) yes
C42 C43 1.49(3) yes
C43 C44 1.31(3) yes
C44 C45 1.32(4) yes
C45 C46 1.43(3) yes
O1 H1 0.820 no
O2 H2 0.820 no
C4 H4 0.930 no
C6 H6 0.930 no
C7 H7 0.930 no
C8 H8 0.930 no
C9 H9 0.930 no
C14 H14 0.930 no
C16 H16 0.930 no
C17 H17 0.930 no
C18 H18 0.930 no
C19 H19 0.930 no
C23 H23 0.930 no
C24 H24 0.930 no
C25 H25 0.930 no
C26 H26 0.930 no
C27 H27 0.930 no
C29 H29 0.930 no
C30 H30 0.930 no
C31 H31 0.930 no
C32 H32 0.930 no
C33 H33 0.930 no
C36 H36 0.930 no
C37 H37 0.930 no
C38 H38 0.930 no
C39 H39 0.930 no
C40 H40 0.930 no
C42 H42 0.930 no
C43 H43 0.930 no
C44 H44 0.930 no
C45 H45 0.930 no
C46 H46 0.930 no
C47 H47A 0.970 no
C47 H47B 0.970 no
C48 H48A 0.970 no
C48 H48B 0.970 no
C49 H49A 0.960 no
C49 H49B 0.960 no
C49 H49C 0.960 no
C50 H50A 0.960 no
C50 H50B 0.960 no
C50 H50C 0.960 no
C51 H51A 0.970 no
C51 H51B 0.970 no

loop_
_geom_contact_atom_site_label_1
_geom_contact_atom_site_label_2
_geom_contact_distance
_geom_contact_publ_flag
_geom_contact_site_symmetry_2
O1 C2 3.076(18) no .
O1 C4 3.48(2) no .
O1 C27 2.87(3) no .
O1 C29 3.57(3) no .
O1 C33 2.73(3) no .
O1 C47 3.043(17) no .
O1 C49 3.116(19) no .
O2 N1 3.395(15) no .
O2 C12 2.886(19) no .
O2 C14 3.38(2) no .
O2 C36 2.78(2) no .
O2 C42 2.76(2) no .
O2 C48 2.852(17) no .
O2 C50 2.845(18) no .
N1 C1 3.14(2) no .
N1 C11 3.17(2) no .
C1 C4 2.77(2) no .
C1 C19 2.90(2) no .
C1 C48 2.81(2) no .
C2 C5 2.81(3) no .
C2 C12 3.142(19) no .
C2 C20 3.59(2) no .
C2 C28 3.08(3) no .
C2 C29 3.12(3) no .
C2 C48 2.95(2) no .
C2 C49 3.10(2) no .
C3 C10 2.86(2) no .
C3 C23 3.37(3) no .
C3 C27 3.25(3) no .
C3 C29 2.83(3) no .
C4 C22 2.81(3) no .
C4 C23 3.47(3) no .
C4 C27 3.24(3) no .
C5 C8 2.76(3) no .
C6 C9 2.74(3) no .
C7 C10 2.76(3) no .
C9 C11 2.88(3) no .
C9 C19 3.13(3) no .
C9 C20 3.17(3) no .
C10 C12 3.60(2) no .
C10 C19 3.15(2) no .
C10 C20 3.20(2) no .
C11 C14 2.800(19) no .
C11 C47 2.84(2) no .
C12 C15 2.73(2) no .
C12 C35 3.10(3) no .
C12 C40 3.37(2) no .
C12 C47 2.944(19) no .
C12 C50 3.27(2) no .
C13 C20 2.85(2) no .
C13 C40 2.89(3) no .
C13 C42 3.28(3) no .
C13 C46 3.45(2) no .
C14 C35 3.47(3) no .
C14 C40 3.57(3) no .
C14 C41 2.76(3) no .
C14 C42 3.29(3) no .
C14 C46 3.43(3) no .
C15 C18 2.83(3) no .
C16 C19 2.80(2) no .
C17 C20 2.67(3) no .
C21 C47 3.06(2) no .
C22 C25 2.71(3) no .
C22 C29 3.33(3) no .
C22 C33 3.23(4) no .
C23 C26 2.83(4) no .
C23 C28 2.82(3) no .
C23 C29 3.25(3) no .
C23 C33 3.49(4) no .
C24 C27 2.71(4) no .
C28 C31 2.72(4) no .
C28 C47 3.07(3) no .
C29 C32 2.84(3) no .
C29 C47 3.26(3) no .
C30 C33 2.68(3) no .
C34 C48 3.037(18) no .
C35 C38 2.76(3) no .
C35 C46 2.87(3) no .
C35 C48 3.18(2) no .
C36 C39 2.84(3) no .
C36 C41 3.33(3) no .
C37 C40 2.73(3) no .
C40 C41 3.26(3) no .
C40 C46 3.20(3) no .
C41 C44 2.78(3) no .
C42 C45 2.77(3) no .
C43 C46 2.73(3) no .
I1 O1 3.544(16) no 3_655
I1 O2 3.348(10) no .
O1 I1 3.544(16) no 3_645
O2 I1 3.348(10) no .
C6 C16 3.54(3) no 2_466
C7 C14 3.44(3) no 2_466
C7 C15 3.49(2) no 2_466
C8 C15 3.57(3) no 2_466
C14 C7 3.44(3) no 2_566
C15 C7 3.49(2) no 2_566
C15 C8 3.57(3) no 2_566
C16 C6 3.54(3) no 2_566
C27 C45 3.59(3) no 1_545
C45 C27 3.59(3) no 1_565
O1 H27 2.6059 no .
O1 H33 2.4196 no .
O1 H47A 2.3689 no .
O1 H49B 2.8711 no .
O1 H49C 2.5945 no .
O2 H36 2.4874 no .
O2 H42 2.4519 no .
O2 H48A 2.2625 no .
O2 H50A 3.5786 no .
O2 H50B 2.0122 no .
O2 H50C 3.0712 no .
N1 H1 3.5301 no .
C1 H9 2.6119 no .
C1 H19 2.5573 no .
C1 H29 3.5104 no .
C1 H47A 3.2494 no .
C1 H47B 2.6632 no .
C1 H48B 2.5870 no .
C1 H49B 3.5019 no .
C2 H1 2.9913 no .
C2 H4 3.2478 no .
C2 H19 3.4161 no .
C2 H29 2.7975 no .
C2 H48B 2.8350 no .
C2 H49B 2.7808 no .
C2 H49C 3.4075 no .
C3 H1 2.3567 no .
C3 H23 3.4277 no .
C3 H27 3.1564 no .
C3 H29 2.5288 no .
C3 H47A 2.5596 no .
C3 H47B 3.1720 no .
C3 H49B 3.1893 no .
C4 H1 3.2928 no .
C4 H6 2.6072 no .
C4 H27 3.1841 no .
C4 H29 3.1762 no .
C5 H7 3.2204 no .
C5 H9 3.2123 no .
C5 H19 3.3223 no .
C6 H4 2.6037 no .
C6 H8 3.2114 no .
C7 H9 3.2299 no .
C8 H6 3.2098 no .
C9 H7 3.2327 no .
C9 H19 2.8417 no .
C10 H4 3.2342 no .
C10 H6 3.2159 no .
C10 H8 3.2463 no .
C10 H19 2.6146 no .
C10 H48B 3.3843 no .
C11 H9 2.5285 no .
C11 H19 2.6505 no .
C11 H47B 2.6444 no .
C11 H48A 3.2399 no .
C11 H48B 2.6103 no .
C12 H9 3.3992 no .
C12 H14 3.2111 no .
C12 H40 3.1300 no .
C12 H47B 2.7924 no .
C12 H50B 2.9004 no .
C13 H2 3.0558 no .
C13 H40 2.5843 no .
C13 H42 3.2610 no .
C13 H46 3.5256 no .
C13 H48A 2.5811 no .
C13 H48B 3.1755 no .
C13 H50B 3.1297 no .
C14 H16 2.6651 no .
C14 H40 2.9829 no .
C14 H42 3.3995 no .
C15 H9 3.5278 no .
C15 H17 3.2078 no .
C15 H19 3.2714 no .
C16 H14 2.6471 no .
C16 H18 3.2497 no .
C17 H19 3.2270 no .
C18 H16 3.2570 no .
C19 H9 2.9064 no .
C19 H17 3.2001 no .
C20 H9 2.6722 no .
C20 H14 3.2815 no .
C20 H16 3.2344 no .
C20 H18 3.2394 no .
C20 H47B 3.5005 no .
C21 H4 2.6525 no .
C21 H23 2.6140 no .
C21 H27 2.6114 no .
C21 H29 2.6460 no .
C21 H33 2.6307 no .
C21 H47A 2.5414 no .
C22 H1 2.7132 no .
C22 H4 2.4049 no .
C22 H24 3.3444 no .
C22 H26 3.2963 no .
C22 H29 3.4263 no .
C22 H33 3.1992 no .
C23 H4 2.9621 no .
C23 H25 3.1659 no .
C23 H27 3.1123 no .
C23 H29 3.3123 no .
C24 H26 3.2876 no .
C25 H23 3.1820 no .
C25 H27 3.0964 no .
C26 H4 3.5540 no .
C26 H24 3.2728 no .
C27 H1 2.9069 no .
C27 H4 2.6358 no .
C27 H23 3.1282 no .
C27 H25 3.1042 no .
C28 H1 3.0641 no .
C28 H23 2.4641 no .
C28 H30 3.1735 no .
C28 H32 3.2665 no .
C28 H47A 2.4019 no .
C28 H47B 3.3266 no .
C29 H23 2.5828 no .
C29 H31 3.2624 no .
C29 H33 3.2231 no .
C29 H47A 2.9098 no .
C29 H47B 3.1828 no .
C30 H23 3.4418 no .
C30 H32 3.1947 no .
C31 H29 3.2731 no .
C31 H33 3.1708 no .
C32 H30 3.1785 no .
C33 H1 3.5409 no .
C33 H23 3.1877 no .
C33 H29 3.2511 no .
C33 H31 3.1723 no .
C33 H47A 2.9538 no .
C34 H14 2.5823 no .
C34 H36 2.6788 no .
C34 H40 2.6144 no .
C34 H42 2.6568 no .
C34 H46 2.6500 no .
C34 H48A 2.5407 no .
C34 H50B 3.1674 no .
C35 H2 2.5575 no .
C35 H37 3.2392 no .
C35 H39 3.2704 no .
C35 H46 2.5172 no .
C35 H48A 2.5023 no .
C35 H48B 3.5167 no .
C36 H2 2.5112 no .
C36 H38 3.2472 no .
C36 H40 3.2467 no .
C36 H46 3.3368 no .
C36 H48A 2.8394 no .
C37 H39 3.2178 no .
C38 H36 3.2529 no .
C38 H40 3.2369 no .
C39 H37 3.2066 no .
C39 H46 3.3806 no .
C40 H36 3.2584 no .
C40 H38 3.2410 no .
C40 H46 2.5345 no .
C40 H48A 3.2583 no .
C41 H2 2.5682 no .
C41 H14 2.3290 no .
C41 H36 3.4324 no .
C41 H40 3.2805 no .
C41 H43 3.2967 no .
C41 H45 3.2739 no .
C42 H2 2.8601 no .
C42 H14 2.7682 no .
C42 H44 3.2496 no .
C42 H46 3.1693 no .
C43 H14 3.5801 no .
C43 H45 3.1613 no .
C44 H42 3.2401 no .
C44 H46 3.1893 no .
C45 H43 3.1592 no .
C46 H14 2.8286 no .
C46 H40 3.1950 no .
C46 H42 3.1772 no .
C46 H44 3.2020 no .
C47 H1 3.1117 no .
C47 H29 3.3158 no .
C47 H48A 3.3360 no .
C47 H48B 2.8590 no .
C47 H49A 3.2730 no .
C47 H49B 2.6038 no .
C47 H49C 2.5821 no .
C47 H50A 2.3478 no .
C47 H50B 2.9175 no .
C47 H50C 3.1789 no .
C48 H2 3.4312 no .
C48 H47A 3.3415 no .
C48 H47B 2.8269 no .
C48 H49A 2.5963 no .
C48 H49B 2.5947 no .
C48 H49C 3.2600 no .
C48 H50A 3.2477 no .
C48 H50B 2.4902 no .
C48 H50C 2.9859 no .
C49 H1 2.7356 no .
C49 H47A 2.5201 no .
C49 H47B 3.2424 no .
C49 H48A 2.7290 no .
C49 H48B 2.4491 no .
C49 H50A 2.8904 no .
C49 H50B 3.1744 no .
C49 H50C 2.4111 no .
C50 H2 3.2465 no .
C50 H47A 2.6651 no .
C50 H47B 2.4903 no .
C50 H48A 2.5845 no .
C50 H48B 3.3029 no .
C50 H49A 2.6331 no .
C50 H49B 3.2575 no .
C50 H49C 2.5773 no .
H1 H4 3.4981 no .
H1 H27 2.4000 no .
H1 H33 3.2282 no .
H1 H47A 2.6398 no .
H1 H49A 3.5208 no .
H1 H49B 2.2993 no .
H1 H49C 2.3768 no .
H2 H36 1.9902 no .
H2 H42 2.6195 no .
H2 H48A 2.6884 no .
H2 H50B 2.4952 no .
H2 H50C 3.2419 no .
H4 H6 2.4238 no .
H4 H23 3.3322 no .
H4 H27 2.7184 no .
H4 H29 3.5529 no .
H6 H7 2.2847 no .
H7 H8 2.3122 no .
H8 H9 2.3257 no .
H9 H19 2.9104 no .
H14 H16 2.4968 no .
H14 H40 3.1881 no .
H14 H42 3.0758 no .
H14 H46 3.1433 no .
H16 H17 2.2217 no .
H17 H18 2.3176 no .
H18 H19 2.3460 no .
H19 H29 3.5030 no .
H23 H24 2.4386 no .
H23 H29 2.6831 no .
H24 H25 2.2473 no .
H25 H26 2.2905 no .
H26 H27 2.3606 no .
H29 H30 2.3804 no .
H29 H47A 3.2070 no .
H29 H47B 3.2259 no .
H30 H31 2.2303 no .
H31 H32 2.2973 no .
H32 H33 2.3259 no .
H33 H47A 3.2055 no .
H36 H37 2.3594 no .
H36 H48A 2.9267 no .
H37 H38 2.2226 no .
H38 H39 2.3405 no .
H39 H40 2.3607 no .
H40 H46 2.5761 no .
H40 H48A 3.5799 no .
H42 H43 2.4348 no .
H43 H44 2.2293 no .
H44 H45 2.2453 no .
H45 H46 2.3625 no .
H47A H49A 3.4197 no .
H47A H49B 2.7554 no .
H47A H49C 2.3017 no .
H47A H50A 2.3227 no .
H47A H50B 3.3519 no .
H47A H50C 3.2700 no .
H47B H48A 3.5832 no .
H47B H48B 3.3506 no .
H47B H49B 3.5179 no .
H47B H49C 3.3891 no .
H47B H50A 2.2597 no .
H47B H50B 2.7269 no .
H47B H50C 3.3913 no .
H48A H49A 2.5573 no .
H48A H49B 3.0584 no .
H48A H49C 3.5760 no .
H48A H50A 3.4774 no .
H48A H50B 2.4125 no .
H48A H50C 2.8197 no .
H48B H49A 2.6314 no .
H48B H49B 2.2642 no .
H48B H49C 3.3654 no .
H48B H50B 3.4204 no .
H49A H50A 3.2843 no .
H49A H50B 3.2755 no .
H49A H50C 2.3198 no .
H49B H50C 3.3492 no .
H49C H50A 2.7615 no .
H49C H50B 3.4792 no .
H49C H50C 2.4712 no .
I1 H1 2.8188 no 3_655
I1 H2 2.7149 no .
I1 H17 3.0986 no 4_674
I1 H24 3.0281 no 4_664
I1 H27 3.1687 no 3_655
I1 H45 3.3208 no 3_645
I1 H49B 3.1599 no 3_655
Cl1 H32 3.4874 no 1_565
Cl2 H8 3.5239 no 4_674
Cl2 H43 2.8831 no .
O1 H36 2.9783 no 3_645
O1 H37 3.4705 no 3_645
O1 H44 3.3708 no 1_545
O1 H45 3.5587 no 1_545
C3 H39 3.4973 no 2_566
C4 H39 3.0143 no 2_566
C5 H16 3.4873 no 2_466
C5 H39 2.9561 no 2_566
C6 H16 3.3162 no 2_466
C6 H38 3.2416 no 2_566
C6 H39 3.4530 no 2_566
C7 H14 3.5265 no 2_466
C7 H38 3.3176 no 2_566
C7 H42 3.4348 no 2_466
C7 H51B 3.5871 no 4_675
C8 H47B 3.3272 no 2_466
C8 H51B 3.5241 no 4_675
C9 H30 3.5694 no 2_466
C10 H39 3.3569 no 2_566
C13 H7 3.5726 no 2_566
C14 H7 3.2609 no 2_566
C14 H30 3.2643 no 2_466
C15 H30 2.9396 no 2_466
C16 H25 3.1984 no 1_565
C16 H30 3.2707 no 2_466
C16 H31 3.1802 no 2_466
C17 H31 3.0603 no 2_466
C17 H48B 3.2843 no 2_566
C17 H49B 3.5270 no 2_566
C18 H48B 2.8356 no 2_566
C19 H39 3.4168 no 2_566
C20 H30 3.2027 no 2_466
C23 H26 3.4276 no 2_556
C25 H16 3.2531 no 1_545
C26 H23 3.5484 no 2_456
C26 H45 3.3615 no 1_545
C27 H45 3.1073 no 1_545
C29 H39 3.5239 no 2_566
C29 H40 3.3170 no 2_566
C30 H9 3.3079 no 2_566
C30 H25 3.5758 no 2_556
C30 H40 3.4433 no 2_566
C31 H25 3.1323 no 2_556
C32 H37 3.5831 no 3_645
C32 H51A 3.1570 no 1_545
C33 H37 3.1136 no 3_645
C36 H44 3.2172 no 3_645
C36 H49C 3.0309 no 3_655
C37 H33 3.3428 no 3_655
C37 H44 3.3416 no 3_645
C38 H19 3.4577 no 2_466
C39 H19 2.8543 no 2_466
C39 H29 3.2460 no 2_466
C40 H19 3.5398 no 2_466
C40 H29 3.3257 no 2_466
C41 H49A 3.1745 no 3_655
C41 H49C 3.5890 no 3_655
C42 H7 3.1754 no 2_566
C42 H49A 3.1974 no 3_655
C43 H49A 3.1758 no 3_655
C44 H36 3.5404 no 3_655
C44 H49A 3.0302 no 3_655
C45 H26 3.5033 no 1_565
C45 H27 3.4473 no 1_565
C45 H49A 3.0239 no 3_655
C45 H50C 3.1180 no 3_655
C46 H26 3.5841 no 1_565
C46 H49A 3.0543 no 3_655
C46 H49C 3.5740 no 3_655
C46 H50C 3.2827 no 3_655
C47 H8 3.4865 no 2_566
C48 H18 3.1386 no 2_466
C49 H36 3.5321 no 3_645
C50 H51B 3.3768 no 3_745
C51 H32 3.1076 no 1_565
C51 H50A 3.4536 no 3_755
H1 I1 2.8188 no 3_645
H1 H36 3.0164 no 3_645
H1 H45 3.4969 no 1_545
H2 I1 2.7149 no .
H2 H49C 3.3241 no 3_655
H4 H39 3.2774 no 2_566
H6 H16 3.3924 no 2_466
H6 H38 3.4204 no 2_566
H7 C13 3.5726 no 2_466
H7 C14 3.2609 no 2_466
H7 C42 3.1754 no 2_466
H7 H14 3.2705 no 2_466
H7 H38 3.5359 no 2_566
H7 H42 2.5513 no 2_466
H7 H51B 3.1401 no 4_675
H8 Cl2 3.5239 no 4_675
H8 C47 3.4865 no 2_466
H8 H47B 2.5264 no 2_466
H8 H50A 3.3146 no 2_466
H8 H50B 3.4285 no 2_466
H8 H51B 3.0191 no 4_675
H9 C30 3.3079 no 2_466
H9 H30 2.6745 no 2_466
H14 C7 3.5265 no 2_566
H14 H7 3.2705 no 2_566
H14 H25 3.5788 no 1_565
H14 H30 3.5597 no 2_466
H16 C5 3.4873 no 2_566
H16 C6 3.3162 no 2_566
H16 C25 3.2531 no 1_565
H16 H6 3.3924 no 2_566
H16 H25 2.5575 no 1_565
H16 H31 3.3691 no 2_466
H17 I1 3.0986 no 4_675
H17 H31 3.0966 no 2_466
H17 H48B 3.1401 no 2_566
H17 H49B 2.8123 no 2_566
H18 C48 3.1386 no 2_566
H18 H48A 3.1365 no 2_566
H18 H48B 2.3140 no 2_566
H18 H49B 3.4446 no 2_566
H19 C38 3.4577 no 2_566
H19 C39 2.8543 no 2_566
H19 C40 3.5398 no 2_566
H19 H38 3.5361 no 2_566
H19 H39 2.5232 no 2_566
H23 C26 3.5484 no 2_556
H23 H26 2.7254 no 2_556
H24 I1 3.0281 no 4_665
H24 H26 3.3616 no 2_556
H24 H27 3.1967 no 2_556
H25 C16 3.1984 no 1_545
H25 C30 3.5758 no 2_456
H25 C31 3.1323 no 2_456
H25 H14 3.5788 no 1_545
H25 H16 2.5575 no 1_545
H25 H31 2.9514 no 2_456
H26 C23 3.4276 no 2_456
H26 C45 3.5033 no 1_545
H26 C46 3.5841 no 1_545
H26 H23 2.7254 no 2_456
H26 H24 3.3616 no 2_456
H26 H45 3.2293 no 1_545
H26 H46 3.3760 no 1_545
H27 I1 3.1687 no 3_645
H27 C45 3.4473 no 1_545
H27 H24 3.1967 no 2_456
H27 H45 2.7611 no 1_545
H29 C39 3.2460 no 2_566
H29 C40 3.3257 no 2_566
H29 H39 2.6175 no 2_566
H29 H40 2.7425 no 2_566
H30 C9 3.5694 no 2_566
H30 C14 3.2643 no 2_566
H30 C15 2.9396 no 2_566
H30 C16 3.2707 no 2_566
H30 C20 3.2027 no 2_566
H30 H9 2.6745 no 2_566
H30 H14 3.5597 no 2_566
H30 H40 2.9505 no 2_566
H31 C16 3.1802 no 2_566
H31 C17 3.0603 no 2_566
H31 H16 3.3691 no 2_566
H31 H17 3.0966 no 2_566
H31 H25 2.9514 no 2_556
H32 Cl1 3.4874 no 1_545
H32 C51 3.1076 no 1_545
H32 H37 3.4143 no 3_645
H32 H51A 2.3153 no 1_545
H32 H51B 3.4351 no 1_545
H33 C37 3.3428 no 3_645
H33 H37 2.4567 no 3_645
H33 H44 2.9968 no 1_545
H33 H51A 3.3384 no 1_545
H36 O1 2.9783 no 3_655
H36 C44 3.5404 no 3_645
H36 C49 3.5321 no 3_655
H36 H1 3.0164 no 3_655
H36 H44 2.7905 no 3_645
H36 H45 3.5351 no 3_645
H36 H49C 2.6640 no 3_655
H37 O1 3.4705 no 3_655
H37 C32 3.5831 no 3_655
H37 C33 3.1136 no 3_655
H37 H32 3.4143 no 3_655
H37 H33 2.4567 no 3_655
H37 H44 3.0206 no 3_645
H37 H51A 3.2602 no 3_645
H38 C6 3.2416 no 2_466
H38 C7 3.3176 no 2_466
H38 H6 3.4204 no 2_466
H38 H7 3.5359 no 2_466
H38 H19 3.5361 no 2_466
H38 H51A 3.4358 no 3_645
H39 C3 3.4973 no 2_466
H39 C4 3.0143 no 2_466
H39 C5 2.9561 no 2_466
H39 C6 3.4530 no 2_466
H39 C10 3.3569 no 2_466
H39 C19 3.4168 no 2_466
H39 C29 3.5239 no 2_466
H39 H4 3.2774 no 2_466
H39 H19 2.5232 no 2_466
H39 H29 2.6175 no 2_466
H40 C29 3.3170 no 2_466
H40 C30 3.4433 no 2_466
H40 H29 2.7425 no 2_466
H40 H30 2.9505 no 2_466
H42 C7 3.4348 no 2_566
H42 H7 2.5513 no 2_566
H43 Cl2 2.8831 no .
H44 O1 3.3708 no 1_565
H44 C36 3.2172 no 3_655
H44 C37 3.3416 no 3_655
H44 H33 2.9968 no 1_565
H44 H36 2.7905 no 3_655
H44 H37 3.0206 no 3_655
H44 H49A 3.4642 no 3_655
H45 I1 3.3208 no 3_655
H45 O1 3.5587 no 1_565
H45 C26 3.3615 no 1_565
H45 C27 3.1073 no 1_565
H45 H1 3.4969 no 1_565
H45 H26 3.2293 no 1_565
H45 H27 2.7611 no 1_565
H45 H36 3.5351 no 3_655
H45 H49A 3.5133 no 3_655
H45 H50C 2.9956 no 3_655
H46 H26 3.3760 no 1_565
H46 H49A 3.5328 no 3_655
H46 H50C 3.2316 no 3_655
H47B C8 3.3272 no 2_566
H47B H8 2.5264 no 2_566
H48A H18 3.1365 no 2_466
H48B C17 3.2843 no 2_466
H48B C18 2.8356 no 2_466
H48B H17 3.1401 no 2_466
H48B H18 2.3140 no 2_466
H49A C41 3.1745 no 3_645
H49A C42 3.1974 no 3_645
H49A C43 3.1758 no 3_645
H49A C44 3.0302 no 3_645
H49A C45 3.0239 no 3_645
H49A C46 3.0543 no 3_645
H49A H44 3.4642 no 3_645
H49A H45 3.5133 no 3_645
H49A H46 3.5328 no 3_645
H49B I1 3.1599 no 3_645
H49B C17 3.5270 no 2_466
H49B H17 2.8123 no 2_466
H49B H18 3.4446 no 2_466
H49C C36 3.0309 no 3_645
H49C C41 3.5890 no 3_645
H49C C46 3.5740 no 3_645
H49C H2 3.3241 no 3_645
H49C H36 2.6640 no 3_645
H50A C51 3.4536 no 3_745
H50A H8 3.3146 no 2_566
H50A H51B 2.8605 no 3_745
H50B H8 3.4285 no 2_566
H50B H51B 3.0759 no 3_745
H50C C45 3.1180 no 3_645
H50C C46 3.2827 no 3_645
H50C H45 2.9956 no 3_645
H50C H46 3.2316 no 3_645
H51A C32 3.1570 no 1_565
H51A H32 2.3153 no 1_565
H51A H33 3.3384 no 1_565
H51A H37 3.2602 no 3_655
H51A H38 3.4358 no 3_655
H51B C7 3.5871 no 4_674
H51B C8 3.5241 no 4_674
H51B C50 3.3768 no 3_755
H51B H7 3.1401 no 4_674
H51B H8 3.0191 no 4_674
H51B H32 3.4351 no 1_565
H51B H50A 2.8605 no 3_755
H51B H50B 3.0759 no 3_755

loop_
_geom_hbond_atom_site_label_D
_geom_hbond_atom_site_label_H
_geom_hbond_atom_site_label_A
_geom_hbond_distance_DA
_geom_hbond_distance_DH
_geom_hbond_distance_HA
_geom_hbond_angle_DHA
_geom_hbond_publ_flag
O2 H2 I1 3.348(10) 0.820 2.715 135.3 no

loop_
_geom_torsion_atom_site_label_1
_geom_torsion_atom_site_label_2
_geom_torsion_atom_site_label_3
_geom_torsion_atom_site_label_4
_geom_torsion
_geom_torsion_publ_flag
C47 N1 C48 C12 41.2(15) no
C48 N1 C47 C2 46.0(14) no
C49 N1 C47 C2 -73.8(14) no
C50 N1 C47 C2 168.5(10) no
C49 N1 C48 C12 160.3(11) no
C50 N1 C48 C12 -77.3(15) no
C2 C1 C10 C5 11(2) no
C2 C1 C10 C9 -174.7(14) no
C10 C1 C2 C3 -11(2) no
C10 C1 C2 C47 168.7(13) no
C2 C1 C11 C12 61(2) no
C2 C1 C11 C20 -116.8(17) no
C11 C1 C2 C3 167.7(13) no
C11 C1 C2 C47 -12(2) no
C10 C1 C11 C12 -120.0(17) no
C10 C1 C11 C20 62(2) no
C11 C1 C10 C5 -167.9(14) no
C11 C1 C10 C9 6(2) no
C1 C2 C3 C4 6(2) no
C1 C2 C3 C21 -168.8(13) no
C1 C2 C47 N1 -64.8(18) no
C3 C2 C47 N1 115.4(15) no
C47 C2 C3 C4 -174.5(13) no
C47 C2 C3 C21 11(2) no
C2 C3 C4 C5 0(2) no
C2 C3 C21 O1 -65(2) no
C2 C3 C21 C22 176.6(14) no
C2 C3 C21 C28 50(2) no
C4 C3 C21 O1 120.8(17) no
C4 C3 C21 C22 2(2) no
C4 C3 C21 C28 -124.4(17) no
C21 C3 C4 C5 175.0(15) no
C3 C4 C5 C6 177.0(15) no
C3 C4 C5 C10 -0(3) no
C4 C5 C6 C7 -179.5(16) no
C4 C5 C10 C1 -5(3) no
C4 C5 C10 C9 -179.5(15) no
C6 C5 C10 C1 177.2(15) no
C6 C5 C10 C9 3(3) no
C10 C5 C6 C7 -2(3) no
C5 C6 C7 C8 0(3) no
C6 C7 C8 C9 0(3) no
C7 C8 C9 C10 1(3) no
C8 C9 C10 C1 -176.4(16) no
C8 C9 C10 C5 -2(3) no
C1 C11 C12 C13 176.1(13) no
C1 C11 C12 C48 -4(2) no
C1 C11 C20 C15 -179.3(13) no
C1 C11 C20 C19 3(2) no
C12 C11 C20 C15 3(2) no
C12 C11 C20 C19 -174.4(13) no
C20 C11 C12 C13 -6(2) no
C20 C11 C12 C48 173.8(12) no
C11 C12 C13 C14 4(2) no
C11 C12 C13 C34 -172.2(13) no
C11 C12 C48 N1 -69.5(17) no
C13 C12 C48 N1 110.6(15) no
C48 C12 C13 C14 -175.9(13) no
C48 C12 C13 C34 8(2) no
C12 C13 C14 C15 1(2) no
C12 C13 C34 O2 -58(2) no
C12 C13 C34 C35 60.4(19) no
C12 C13 C34 C41 -173.8(14) no
C14 C13 C34 O2 125.5(15) no
C14 C13 C34 C35 -116.1(15) no
C14 C13 C34 C41 10(2) no
C34 C13 C14 C15 177.7(14) no
C13 C14 C15 C16 178.1(14) no
C13 C14 C15 C20 -4(2) no
C14 C15 C16 C17 176.5(14) no
C14 C15 C20 C11 2(2) no
C14 C15 C20 C19 179.4(14) no
C16 C15 C20 C11 179.7(13) no
C16 C15 C20 C19 -3(2) no
C20 C15 C16 C17 -1(2) no
C15 C16 C17 C18 5(3) no
C16 C17 C18 C19 -4(3) no
C17 C18 C19 C20 -0(2) no
C18 C19 C20 C11 -178.9(13) no
C18 C19 C20 C15 4(2) no
O1 C21 C22 C23 146.7(18) no
O1 C21 C22 C27 -40(3) no
O1 C21 C28 C29 147.1(15) no
O1 C21 C28 C33 -38(2) no
C3 C21 C22 C23 -96(2) no
C3 C21 C22 C27 78(3) no
C3 C21 C28 C29 32(3) no
C3 C21 C28 C33 -153.1(16) no
C22 C21 C28 C29 -95(2) no
C22 C21 C28 C33 80(2) no
C28 C21 C22 C23 30(3) no
C28 C21 C22 C27 -156(2) no
C21 C22 C23 C24 178(2) no
C21 C22 C27 C26 175(2) no
C23 C22 C27 C26 -11(4) no
C27 C22 C23 C24 4(4) no
C22 C23 C24 C25 7(4) no
C23 C24 C25 C26 -13(4) no
C24 C25 C26 C27 7(4) no
C25 C26 C27 C22 7(4) no
C21 C28 C29 C30 179.0(15) no
C21 C28 C33 C32 -176.4(16) no
C29 C28 C33 C32 -2(3) no
C33 C28 C29 C30 4(3) no
C28 C29 C30 C31 -2(3) no
C29 C30 C31 C32 -3(4) no
C30 C31 C32 C33 6(3) no
C31 C32 C33 C28 -4(3) no
O2 C34 C35 C36 -30.5(18) no
O2 C34 C35 C40 154.8(13) no
O2 C34 C41 C42 -31(2) no
O2 C34 C41 C46 147.6(17) no
C13 C34 C35 C36 -143.4(13) no
C13 C34 C35 C40 41.9(18) no
C13 C34 C41 C42 81(2) no
C13 C34 C41 C46 -100(2) no
C35 C34 C41 C42 -153.8(18) no
C35 C34 C41 C46 25(3) no
C41 C34 C35 C36 90.5(18) no
C41 C34 C35 C40 -84(2) no
C34 C35 C36 C37 -173.6(13) no
C34 C35 C40 C39 175.3(13) no
C36 C35 C40 C39 1(3) no
C40 C35 C36 C37 1(2) no
C35 C36 C37 C38 -3(3) no
C36 C37 C38 C39 4(3) no
C37 C38 C39 C40 -2(3) no
C38 C39 C40 C35 -0(3) no
C34 C41 C42 C43 -179.1(17) no
C34 C41 C46 C45 -179.5(17) no
C42 C41 C46 C45 -1(3) no
C46 C41 C42 C43 2(3) no
C41 C42 C43 C44 -5(3) no
C42 C43 C44 C45 6(4) no
C43 C44 C45 C46 -5(4) no
C44 C45 C46 C41 2(4) no
